data_4075638
loop_
_publ_author_name
'Zhang, Lei'
'Zhang, Shu'
'Xu, Qiang'
'Sun, Jie'
'Chen, Jiabi'

_publ_section_title
;
 Cyclooctatetraene (COT)-Coordinated Diiron Carbene Complexes and Their
 Remarkable Thermolysis Reactions&#x2020;
;
_journal_issue 5
_journal_name_full Organometallics
_journal_page_first 933
_journal_paper_doi 10.1021/om040101w
_journal_volume 24
_journal_year 2005
_chemical_formula_sum 'C28 H25 Cl2 Fe2 N O4'
_chemical_formula_weight 622.09
_chemical_name_systematic
; 
 ? 
;
_space_group_IT_number 61
_symmetry_cell_setting orthorhombic
_symmetry_space_group_name_Hall '-P 2ac 2ab'
_symmetry_space_group_name_H-M 'P b c a'
_atom_sites_solution_hydrogens geom
_atom_sites_solution_primary direct
_atom_sites_solution_secondary difmap
_audit_creation_method SHELXL-97
_cell_angle_alpha 90.00
_cell_angle_beta 90.00
_cell_angle_gamma 90.00
_cell_formula_units_Z 8
_cell_length_a 10.4699(10)
_cell_length_b 23.469(2)
_cell_length_c 23.670(2)
_cell_measurement_reflns_used 1673
_cell_measurement_temperature 293(2)
_cell_measurement_theta_max 34.888
_cell_measurement_theta_min 4.594
_cell_volume 5816.1(9)
_computing_cell_refinement 'Bruker SMART'
_computing_data_collection 'Bruker SMART'
_computing_data_reduction 'Bruker SHELXTL'
_computing_molecular_graphics 'Bruker SHELXTL'
_computing_publication_material 'Bruker SHELXTL'
_computing_structure_refinement 'SHELXL-97 (Sheldrick, 1997)'
_computing_structure_solution 'SHELXS-97 (Sheldrick, 1990)'
_diffrn_ambient_temperature 293(2)
_diffrn_measured_fraction_theta_full 1.000
_diffrn_measured_fraction_theta_max 1.000
_diffrn_measurement_device_type 'CCD area detector'
_diffrn_measurement_method 'phi and omega scans'
_diffrn_radiation_monochromator graphite
_diffrn_radiation_source 'fine-focus sealed tube'
_diffrn_radiation_type MoK\a
_diffrn_radiation_wavelength 0.71073
_diffrn_reflns_av_R_equivalents 0.1568
_diffrn_reflns_av_sigmaI/netI 0.1299
_diffrn_reflns_limit_h_max 12
_diffrn_reflns_limit_h_min -12
_diffrn_reflns_limit_k_max 28
_diffrn_reflns_limit_k_min -25
_diffrn_reflns_limit_l_max 20
_diffrn_reflns_limit_l_min -28
_diffrn_reflns_number 28705
_diffrn_reflns_theta_full 25.50
_diffrn_reflns_theta_max 25.50
_diffrn_reflns_theta_min 1.72
_exptl_absorpt_coefficient_mu 1.214
_exptl_absorpt_correction_T_max 1.00000
_exptl_absorpt_correction_T_min 0.83686
_exptl_absorpt_correction_type empirical
_exptl_crystal_colour red
_exptl_crystal_density_diffrn 1.421
_exptl_crystal_density_method 'not measured'
_exptl_crystal_F_000 2544
_exptl_crystal_size_max 0.287
_exptl_crystal_size_mid 0.107
_exptl_crystal_size_min 0.055
_refine_diff_density_max 0.433
_refine_diff_density_min -0.537
_refine_diff_density_rms 0.084
_refine_ls_extinction_method none
_refine_ls_goodness_of_fit_ref 0.944
_refine_ls_hydrogen_treatment mixed
_refine_ls_matrix_type full
_refine_ls_number_parameters 325
_refine_ls_number_reflns 5423
_refine_ls_number_restraints 4
_refine_ls_restrained_S_all 0.945
_refine_ls_R_factor_all 0.1672
_refine_ls_R_factor_gt 0.0741
_refine_ls_shift/su_max 0.091
_refine_ls_shift/su_mean 0.036
_refine_ls_structure_factor_coef Fsqd
_refine_ls_weighting_details 'calc w=1/[\s^2^(Fo^2^)+(0.0797P)^2^+0.0000P] where P=(Fo^2^+2Fc^2^)/3'
_refine_ls_weighting_scheme calc
_refine_ls_wR_factor_gt 0.1653
_refine_ls_wR_factor_ref 0.2006
_reflns_number_gt 2488
_reflns_number_total 5423
_reflns_threshold_expression >2sigma(I)
_cod_data_source_file om040101w.cif
_cod_data_source_block compl-19.cif
_cod_depositor_comments
;
The following automatic conversions were performed:

'_symmetry_cell_setting' value 'Orthorhombic' changed to
'orthorhombic' according to
/home/saulius/struct/CIF-dictionaries/cif_core.dic dictionary named
'cif_core.dic' version 2.4.1 from 2010-06-29.

Automatic conversion script
Id: cif_fix_values 1715 2011-07-08 13:25:40Z adriana 
;
_cod_original_cell_volume 5816.1(10)
_cod_original_sg_symbol_H-M Pbca
_cod_database_code 4075638

loop_
_symmetry_equiv_pos_as_xyz
'x, y, z'
'-x+1/2, -y, z+1/2'
'-x, y+1/2, -z+1/2'
'x+1/2, -y+1/2, -z'
'-x, -y, -z'
'x-1/2, y, -z-1/2'
'x, -y-1/2, z-1/2'
'-x-1/2, y-1/2, z'

loop_
_atom_site_label
_atom_site_type_symbol
_atom_site_fract_x
_atom_site_fract_y
_atom_site_fract_z
_atom_site_U_iso_or_equiv
_atom_site_adp_type
_atom_site_occupancy
_atom_site_symmetry_multiplicity
_atom_site_calc_flag
_atom_site_refinement_flags
Fe1 Fe 0.21535(9) 0.82611(4) 0.52333(4) 0.0476(3) Uani 1 1 d .
Fe2 Fe 0.27044(9) 0.93769(4) 0.51377(4) 0.0459(3) Uani 1 1 d .
O1 O 0.4386(5) 0.7828(2) 0.5831(3) 0.085(2) Uani 1 1 d .
O2 O 0.1338(6) 0.7081(3) 0.5249(3) 0.098(2) Uani 1 1 d .
O3 O 0.2343(7) 1.0563(3) 0.5470(3) 0.102(2) Uani 1 1 d .
O4 O 0.5142(5) 0.9385(2) 0.5721(3) 0.084(2) Uani 1 1 d .
N1 N 0.1579(5) 0.8951(2) 0.5655(2) 0.0368(13) Uani 1 1 d .
C1 C 0.0482(6) 0.8661(3) 0.5496(3) 0.0459(18) Uani 1 1 d .
C2 C -0.0471(6) 0.8435(3) 0.5901(3) 0.0407(17) Uani 1 1 d .
C3 C -0.0154(7) 0.8129(3) 0.6381(3) 0.055(2) Uani 1 1 d .
H3 H 0.0695 0.8039 0.6456 0.066 Uiso 1 1 calc R
C4 C -0.1106(8) 0.7957(3) 0.6748(3) 0.064(2) Uani 1 1 d .
H4 H -0.0877 0.7755 0.7071 0.077 Uiso 1 1 calc R
C5 C -0.2374(8) 0.8071(3) 0.6656(4) 0.060(2) Uani 1 1 d .
C6 C -0.2638(7) 0.8365(3) 0.6176(4) 0.061(2) Uani 1 1 d .
H6 H -0.3487 0.8451 0.6098 0.073 Uiso 1 1 calc R
C7 C -0.1725(7) 0.8540(3) 0.5801(3) 0.0495(19) Uani 1 1 d .
H7 H -0.1966 0.8733 0.5474 0.059 Uiso 1 1 calc R
C8 C 0.3535(8) 0.8031(3) 0.5591(4) 0.059(2) Uani 1 1 d .
C9 C 0.1641(7) 0.7545(4) 0.5240(3) 0.061(2) Uani 1 1 d .
C10 C 0.2473(8) 1.0097(4) 0.5338(3) 0.066(2) Uani 1 1 d .
C11 C 0.4168(7) 0.9367(3) 0.5516(3) 0.052(2) Uani 1 1 d .
C12 C 0.3593(7) 0.9246(3) 0.4371(3) 0.057(2) Uani 1 1 d .
H12 H 0.4434 0.9420 0.4313 0.069 Uiso 1 1 calc R
C13 C 0.3551(9) 0.8651(4) 0.4529(4) 0.063(2) Uani 1 1 d .
C14 C 0.2650(8) 0.8233(4) 0.4368(4) 0.070(2) Uani 1 1 d .
H14 H 0.3020 0.7871 0.4241 0.085 Uiso 1 1 calc R
C15 C 0.1492(9) 0.8438(4) 0.4024(3) 0.076(3) Uani 1 1 d .
H15A H 0.1780 0.8623 0.3681 0.091 Uiso 1 1 calc R
H15B H 0.0968 0.8114 0.3919 0.091 Uiso 1 1 calc R
C16 C 0.0705(8) 0.8857(4) 0.4380(3) 0.067(2) Uani 1 1 d .
H16 H -0.0091 0.8932 0.4175 0.080 Uiso 1 1 calc R
C17 C 0.1314(7) 0.9423(3) 0.4507(3) 0.056(2) Uani 1 1 d D
H17 H 0.0704 0.9736 0.4556 0.067 Uiso 1 1 calc RD
C18 C 0.2511(8) 0.9595(3) 0.4305(3) 0.063(2) Uani 1 1 d .
H18 H 0.2632 0.9994 0.4195 0.076 Uiso 1 1 calc R
C19 C 0.0358(6) 0.8519(3) 0.4914(3) 0.0479(19) Uani 1 1 d .
H19 H -0.0228 0.8201 0.4844 0.057 Uiso 1 1 calc R
C20 C 0.1665(6) 0.9124(3) 0.6247(3) 0.0389(17) Uani 1 1 d .
C21 C 0.0778(7) 0.9506(3) 0.6454(3) 0.052(2) Uani 1 1 d .
H21 H 0.0133 0.9646 0.6223 0.062 Uiso 1 1 calc R
C22 C 0.0867(8) 0.9676(3) 0.7012(3) 0.064(2) Uani 1 1 d .
H22 H 0.0249 0.9922 0.7155 0.077 Uiso 1 1 calc R
C23 C 0.1818(10) 0.9500(4) 0.7361(3) 0.068(3) Uani 1 1 d .
C24 C 0.2698(8) 0.9135(3) 0.7147(3) 0.061(2) Uani 1 1 d .
H24 H 0.3352 0.9007 0.7380 0.074 Uiso 1 1 calc R
C25 C 0.2657(7) 0.8947(3) 0.6595(3) 0.053(2) Uani 1 1 d .
H25 H 0.3287 0.8704 0.6458 0.063 Uiso 1 1 calc R
C26 C -0.3417(8) 0.7892(4) 0.7063(4) 0.094(3) Uani 1 1 d .
H26A H -0.3610 0.7496 0.7008 0.141 Uiso 1 1 calc R
H26B H -0.4170 0.8115 0.6995 0.141 Uiso 1 1 calc R
H26C H -0.3133 0.7951 0.7444 0.141 Uiso 1 1 calc R
C27 C 0.1884(11) 0.9704(4) 0.7979(3) 0.113(4) Uani 1 1 d .
H27A H 0.2153 1.0095 0.7989 0.139 Uiso 1 1 calc R
H27B H 0.2486 0.9474 0.8184 0.139 Uiso 1 1 calc R
H27C H 0.1056 0.9670 0.8150 0.139 Uiso 1 1 calc R
H13 H 0.441(5) 0.850(2) 0.466(2) 0.028(16) Uiso 1 1 d .
C28 C 0.733(4) 0.8916(19) 0.278(2) 0.170(4) Uiso 1 1 d D
H28A H 0.7395 0.8874 0.2375 0.135 Uiso 1 1 calc R
H28B H 0.7646 0.9287 0.2898 0.135 Uiso 1 1 calc R
Cl2 Cl 0.577(3) 0.8759(10) 0.3051(13) 0.18(2) Uiso 1 1 d D
Cl1 Cl 0.802(3) 0.8361(13) 0.3147(14) 0.14(2) Uiso 1 1 d D

loop_
_atom_site_aniso_label
_atom_site_aniso_U_11
_atom_site_aniso_U_22
_atom_site_aniso_U_33
_atom_site_aniso_U_23
_atom_site_aniso_U_13
_atom_site_aniso_U_12
Fe1 0.0432(6) 0.0473(6) 0.0524(7) -0.0061(5) 0.0023(5) -0.0020(5)
Fe2 0.0458(6) 0.0493(6) 0.0425(6) 0.0049(5) -0.0003(5) -0.0023(5)
O1 0.065(4) 0.066(4) 0.124(6) -0.005(4) -0.017(4) 0.013(3)
O2 0.107(5) 0.063(4) 0.124(6) -0.004(4) -0.004(4) -0.034(4)
O3 0.143(6) 0.058(4) 0.105(5) -0.010(4) 0.000(5) 0.019(4)
O4 0.061(4) 0.081(4) 0.112(5) 0.017(4) -0.032(4) -0.009(3)
N1 0.029(3) 0.040(3) 0.042(4) 0.002(3) 0.003(3) 0.000(3)
C1 0.038(4) 0.044(4) 0.055(5) 0.002(4) -0.004(4) 0.008(4)
C2 0.033(4) 0.050(4) 0.039(4) -0.004(4) 0.001(3) -0.002(3)
C3 0.042(4) 0.067(6) 0.057(5) 0.009(4) 0.001(4) 0.001(4)
C4 0.073(6) 0.069(6) 0.050(5) 0.004(4) -0.004(5) -0.013(5)
C5 0.058(6) 0.062(5) 0.061(5) -0.009(4) 0.013(5) -0.020(4)
C6 0.033(4) 0.074(6) 0.075(6) 0.005(5) 0.003(4) 0.005(4)
C7 0.039(4) 0.064(5) 0.046(5) 0.009(4) -0.002(4) 0.000(4)
C8 0.061(6) 0.051(5) 0.064(6) -0.001(4) 0.001(5) -0.004(4)
C9 0.051(5) 0.079(6) 0.053(5) -0.003(5) 0.000(4) -0.014(5)
C10 0.066(6) 0.080(6) 0.051(5) 0.009(5) -0.002(4) 0.012(5)
C11 0.057(5) 0.038(4) 0.060(5) 0.004(4) -0.006(4) -0.003(4)
C12 0.050(5) 0.066(6) 0.057(5) -0.003(4) 0.017(4) -0.003(4)
C13 0.061(6) 0.070(6) 0.057(6) -0.005(5) 0.012(5) 0.008(5)
C14 0.057(5) 0.090(6) 0.065(6) -0.021(5) 0.024(5) -0.001(5)
C15 0.089(7) 0.091(7) 0.046(5) -0.010(5) 0.007(5) -0.024(6)
C16 0.064(5) 0.094(7) 0.042(5) 0.003(5) -0.004(4) -0.015(5)
C17 0.059(5) 0.071(6) 0.039(5) 0.010(4) -0.001(4) 0.003(4)
C18 0.094(7) 0.063(5) 0.032(4) 0.017(4) -0.001(5) 0.001(5)
C19 0.045(4) 0.066(5) 0.033(4) -0.002(4) -0.008(4) -0.005(4)
C20 0.039(4) 0.042(4) 0.036(4) 0.004(3) -0.005(3) -0.010(3)
C21 0.056(5) 0.048(5) 0.050(5) 0.001(4) 0.002(4) 0.008(4)
C22 0.087(7) 0.059(5) 0.046(5) -0.009(5) 0.012(5) 0.004(5)
C23 0.110(8) 0.057(6) 0.036(5) -0.001(4) -0.006(5) -0.011(5)
C24 0.072(6) 0.068(6) 0.044(5) 0.006(4) -0.014(5) -0.010(5)
C25 0.053(5) 0.052(5) 0.052(5) 0.007(4) -0.011(4) -0.011(4)
C26 0.086(7) 0.121(8) 0.075(7) 0.005(6) 0.029(6) -0.038(6)
C27 0.184(12) 0.110(8) 0.044(6) -0.004(6) 0.000(7) 0.002(8)

loop_
_atom_type_symbol
_atom_type_description
_atom_type_scat_dispersion_real
_atom_type_scat_dispersion_imag
_atom_type_scat_source
C C 0.0033 0.0016 'International Tables Vol C Tables 4.2.6.8 and 6.1.1.4'
H H 0.0000 0.0000 'International Tables Vol C Tables 4.2.6.8 and 6.1.1.4'
N N 0.0061 0.0033 'International Tables Vol C Tables 4.2.6.8 and 6.1.1.4'
O O 0.0106 0.0060 'International Tables Vol C Tables 4.2.6.8 and 6.1.1.4'
Cl Cl 0.1484 0.1585 'International Tables Vol C Tables 4.2.6.8 and 6.1.1.4'
Fe Fe 0.3463 0.8444 'International Tables Vol C Tables 4.2.6.8 and 6.1.1.4'

loop_
_geom_angle_atom_site_label_1
_geom_angle_atom_site_label_2
_geom_angle_atom_site_label_3
_geom_angle
C9 Fe1 C8 87.3(4)
C9 Fe1 N1 132.6(3)
C8 Fe1 N1 104.8(3)
C9 Fe1 C1 99.9(3)
C8 Fe1 C1 133.3(3)
N1 Fe1 C1 39.7(2)
C9 Fe1 C14 93.1(4)
C8 Fe1 C14 104.7(4)
N1 Fe1 C14 125.7(3)
C1 Fe1 C14 120.7(3)
C9 Fe1 C19 90.3(3)
C8 Fe1 C19 171.8(3)
N1 Fe1 C19 71.2(2)
C1 Fe1 C19 39.6(3)
C14 Fe1 C19 83.2(3)
C9 Fe1 C13 123.7(3)
C8 Fe1 C13 87.1(3)
N1 Fe1 C13 102.8(3)
C1 Fe1 C13 123.3(3)
C14 Fe1 C13 35.8(3)
C19 Fe1 C13 100.6(3)
C9 Fe1 Fe2 173.2(3)
C8 Fe1 Fe2 99.4(2)
N1 Fe1 Fe2 46.90(15)
C1 Fe1 Fe2 76.51(19)
C14 Fe1 Fe2 84.0(2)
C19 Fe1 Fe2 83.2(2)
C13 Fe1 Fe2 55.9(2)
C10 Fe2 C11 89.7(3)
C10 Fe2 N1 103.7(3)
C11 Fe2 N1 101.3(3)
C10 Fe2 C18 90.3(3)
C11 Fe2 C18 125.1(4)
N1 Fe2 C18 131.7(3)
C10 Fe2 C12 116.0(3)
C11 Fe2 C12 93.0(3)
N1 Fe2 C12 137.8(3)
C18 Fe2 C12 40.0(3)
C10 Fe2 C17 92.6(3)
C11 Fe2 C17 164.4(3)
N1 Fe2 C17 93.1(3)
C18 Fe2 C17 39.6(3)
C12 Fe2 C17 72.1(3)
C10 Fe2 C13 152.6(3)
C11 Fe2 C13 88.6(3)
N1 Fe2 C13 103.5(3)
C18 Fe2 C13 68.6(3)
C12 Fe2 C13 36.8(3)
C17 Fe2 C13 82.2(3)
C10 Fe2 Fe1 151.2(3)
C11 Fe2 Fe1 97.5(2)
N1 Fe2 Fe1 47.63(15)
C18 Fe2 Fe1 107.6(2)
C12 Fe2 Fe1 91.5(2)
C17 Fe2 Fe1 87.8(2)
C13 Fe2 Fe1 55.9(2)
C1 N1 C20 116.5(5)
C1 N1 Fe2 125.2(5)
C20 N1 Fe2 114.7(4)
C1 N1 Fe1 73.5(4)
C20 N1 Fe1 133.3(4)
Fe2 N1 Fe1 85.5(2)
N1 C1 C19 116.9(6)
N1 C1 C2 124.0(6)
C19 C1 C2 118.8(6)
N1 C1 Fe1 66.8(3)
C19 C1 Fe1 71.4(4)
C2 C1 Fe1 126.8(5)
C7 C2 C3 118.1(7)
C7 C2 C1 118.3(6)
C3 C2 C1 123.7(6)
C4 C3 C2 119.6(7)
C4 C3 H3 120.2
C2 C3 H3 120.2
C5 C4 C3 122.7(8)
C5 C4 H4 118.6
C3 C4 H4 118.6
C6 C5 C4 115.4(7)
C6 C5 C26 121.7(8)
C4 C5 C26 122.9(8)
C5 C6 C7 123.6(7)
C5 C6 H6 118.2
C7 C6 H6 118.2
C2 C7 C6 120.5(7)
C2 C7 H7 119.7
C6 C7 H7 119.7
O1 C8 Fe1 173.2(7)
O2 C9 Fe1 178.4(8)
O3 C10 Fe2 178.9(9)
O4 C11 Fe2 174.4(7)
C18 C12 C13 124.5(7)
C18 C12 Fe2 69.4(4)
C13 C12 Fe2 84.4(5)
C18 C12 H12 117.7
C13 C12 H12 117.8
Fe2 C12 H12 117.8
C14 C13 C12 128.4(9)
C14 C13 Fe2 114.1(6)
C12 C13 Fe2 58.7(4)
C14 C13 Fe1 61.0(4)
C12 C13 Fe1 124.5(5)
Fe2 C13 Fe1 68.2(2)
C14 C13 H13 115(3)
C12 C13 H13 113(3)
Fe2 C13 H13 114(3)
Fe1 C13 H13 101(3)
C13 C14 C15 116.9(8)
C13 C14 Fe1 83.2(5)
C15 C14 Fe1 108.0(5)
C13 C14 H14 114.9
C15 C14 H14 114.8
Fe1 C14 H14 114.9
C16 C15 C14 109.5(7)
C16 C15 H15A 109.8
C14 C15 H15A 109.7
C16 C15 H15B 109.7
C14 C15 H15B 109.8
H15A C15 H15B 108.2
C17 C16 C15 116.6(7)
C17 C16 C19 113.0(6)
C15 C16 C19 104.3(7)
C17 C16 H16 107.5
C15 C16 H16 107.5
C19 C16 H16 107.5
C18 C17 C16 124.4(7)
C18 C17 Fe2 68.6(4)
C16 C17 Fe2 113.1(5)
C18 C17 H17 114.1
C16 C17 H17 114.1
Fe2 C17 H17 114.1
C17 C18 C12 121.0(7)
C17 C18 Fe2 71.8(4)
C12 C18 Fe2 70.6(4)
C17 C18 H18 118.7
C12 C18 H18 118.8
Fe2 C18 H18 118.7
C1 C19 C16 130.9(7)
C1 C19 Fe1 68.9(4)
C16 C19 Fe1 103.4(5)
C1 C19 H19 113.6
C16 C19 H19 113.6
Fe1 C19 H19 113.6
C21 C20 C25 119.0(7)
C21 C20 N1 118.7(6)
C25 C20 N1 122.1(6)
C20 C21 C22 118.9(7)
C20 C21 H21 120.6
C22 C21 H21 120.6
C23 C22 C21 122.8(8)
C23 C22 H22 118.6
C21 C22 H22 118.6
C22 C23 C24 117.6(7)
C22 C23 C27 121.0(9)
C24 C23 C27 121.4(9)
C23 C24 C25 122.4(8)
C23 C24 H24 118.8
C25 C24 H24 118.8
C24 C25 C20 119.3(7)
C24 C25 H25 120.4
C20 C25 H25 120.4
C5 C26 H26A 109.5
C5 C26 H26B 109.5
H26A C26 H26B 109.5
C5 C26 H26C 109.5
H26A C26 H26C 109.5
H26B C26 H26C 109.5
C23 C27 H27A 109.4
C23 C27 H27B 109.5
H27A C27 H27B 109.5
C23 C27 H27C 109.5
H27A C27 H27C 109.5
H27B C27 H27C 109.5
Cl1 C28 Cl2 92.7(13)
Cl1 C28 H28A 110.7
Cl2 C28 H28A 112.4
Cl1 C28 H28B 113.7
Cl2 C28 H28B 115.6
H28A C28 H28B 110.6

loop_
_geom_bond_atom_site_label_1
_geom_bond_atom_site_label_2
_geom_bond_distance
Fe1 C9 1.763(9)
Fe1 C8 1.761(9)
Fe1 N1 1.994(5)
Fe1 C1 2.081(7)
Fe1 C14 2.115(8)
Fe1 C19 2.114(7)
Fe1 C13 2.400(8)
Fe1 Fe2 2.6912(14)
Fe2 C10 1.771(10)
Fe2 C11 1.774(8)
Fe2 N1 1.971(5)
Fe2 C18 2.047(7)
Fe2 C12 2.062(7)
Fe2 C17 2.088(7)
Fe2 C13 2.401(8)
O1 C8 1.159(8)
O2 C9 1.135(8)
O3 C10 1.147(9)
O4 C11 1.131(8)
N1 C1 1.387(8)
N1 C20 1.461(8)
C1 C19 1.423(9)
C1 C2 1.481(9)
C2 C7 1.356(9)
C2 C3 1.385(9)
C3 C4 1.383(10)
C3 H3 0.9300
C4 C5 1.372(10)
C4 H4 0.9300
C5 C6 1.357(10)
C5 C26 1.515(10)
C6 C7 1.369(9)
C6 H6 0.9300
C7 H7 0.9300
C12 C18 1.406(10)
C12 C13 1.446(10)
C12 H12 0.9800
C13 C14 1.413(10)
C13 H13 1.02(5)
C14 C15 1.536(11)
C14 H14 0.9800
C15 C16 1.535(11)
C15 H15A 0.9700
C15 H15B 0.9700
C16 C17 1.505(10)
C16 C19 1.536(10)
C16 H16 0.9800
C17 C18 1.400(10)
C17 H17 0.9800
C18 H18 0.9800
C19 H19 0.9800
C20 C21 1.381(9)
C20 C25 1.390(9)
C21 C22 1.383(10)
C21 H21 0.9300
C22 C23 1.358(11)
C22 H22 0.9300
C23 C24 1.356(11)
C23 C27 1.541(11)
C24 C25 1.379(10)
C24 H24 0.9300
C25 H25 0.9300
C26 H26A 0.9600
C26 H26B 0.9600
C26 H26C 0.9600
C27 H27A 0.9600
C27 H27B 0.9600
C27 H27C 0.9600
C28 Cl1 1.72(2)
C28 Cl2 1.80(2)
C28 H28A 0.9700
C28 H28B 0.9700

loop_
_geom_torsion_atom_site_label_1
_geom_torsion_atom_site_label_2
_geom_torsion_atom_site_label_3
_geom_torsion_atom_site_label_4
_geom_torsion
C9 Fe1 Fe2 C10 85(2)
C8 Fe1 Fe2 C10 -106.3(6)
N1 Fe1 Fe2 C10 -4.7(6)
C1 Fe1 Fe2 C10 26.1(6)
C14 Fe1 Fe2 C10 149.7(6)
C19 Fe1 Fe2 C10 65.8(6)
C13 Fe1 Fe2 C10 173.6(6)
C9 Fe1 Fe2 C11 -172(2)
C8 Fe1 Fe2 C11 -3.1(4)
N1 Fe1 Fe2 C11 98.6(3)
C1 Fe1 Fe2 C11 129.4(3)
C14 Fe1 Fe2 C11 -107.1(4)
C19 Fe1 Fe2 C11 169.1(3)
C13 Fe1 Fe2 C11 -83.1(4)
C9 Fe1 Fe2 N1 89(2)
C8 Fe1 Fe2 N1 -101.6(3)
C1 Fe1 Fe2 N1 30.8(3)
C14 Fe1 Fe2 N1 154.4(3)
C19 Fe1 Fe2 N1 70.6(3)
C13 Fe1 Fe2 N1 178.3(3)
C9 Fe1 Fe2 C18 -42(2)
C8 Fe1 Fe2 C18 127.4(4)
N1 Fe1 Fe2 C18 -130.9(3)
C1 Fe1 Fe2 C18 -100.1(3)
C14 Fe1 Fe2 C18 23.4(3)
C19 Fe1 Fe2 C18 -60.4(3)
C13 Fe1 Fe2 C18 47.4(4)
C9 Fe1 Fe2 C12 -79(2)
C8 Fe1 Fe2 C12 90.2(4)
N1 Fe1 Fe2 C12 -168.2(3)
C1 Fe1 Fe2 C12 -137.4(3)
C14 Fe1 Fe2 C12 -13.8(3)
C19 Fe1 Fe2 C12 -97.7(3)
C13 Fe1 Fe2 C12 10.1(4)
C9 Fe1 Fe2 C17 -7(2)
C8 Fe1 Fe2 C17 162.2(3)
N1 Fe1 Fe2 C17 -96.2(3)
C1 Fe1 Fe2 C17 -65.4(3)
C14 Fe1 Fe2 C17 58.2(3)
C19 Fe1 Fe2 C17 -25.6(3)
C13 Fe1 Fe2 C17 82.1(3)
C9 Fe1 Fe2 C13 -89(2)
C8 Fe1 Fe2 C13 80.1(4)
N1 Fe1 Fe2 C13 -178.3(3)
C1 Fe1 Fe2 C13 -147.5(3)
C14 Fe1 Fe2 C13 -23.9(3)
C19 Fe1 Fe2 C13 -107.8(3)
C10 Fe2 N1 C1 111.5(5)
C11 Fe2 N1 C1 -156.0(5)
C18 Fe2 N1 C1 8.5(7)
C12 Fe2 N1 C1 -48.5(7)
C17 Fe2 N1 C1 18.0(5)
C13 Fe2 N1 C1 -64.7(5)
Fe1 Fe2 N1 C1 -66.2(5)
C10 Fe2 N1 C20 -46.2(5)
C11 Fe2 N1 C20 46.3(5)
C18 Fe2 N1 C20 -149.2(5)
C12 Fe2 N1 C20 153.8(5)
C17 Fe2 N1 C20 -139.7(5)
C13 Fe2 N1 C20 137.6(5)
Fe1 Fe2 N1 C20 136.2(5)
C10 Fe2 N1 Fe1 177.7(3)
C11 Fe2 N1 Fe1 -89.8(3)
C18 Fe2 N1 Fe1 74.7(4)
C12 Fe2 N1 Fe1 17.7(5)
C17 Fe2 N1 Fe1 84.2(3)
C13 Fe2 N1 Fe1 1.4(3)
C9 Fe1 N1 C1 -41.9(6)
C8 Fe1 N1 C1 -142.2(4)
C14 Fe1 N1 C1 96.8(5)
C19 Fe1 N1 C1 30.3(4)
C13 Fe1 N1 C1 127.3(4)
Fe2 Fe1 N1 C1 128.8(4)
C9 Fe1 N1 C20 69.2(7)
C8 Fe1 N1 C20 -31.1(6)
C1 Fe1 N1 C20 111.2(7)
C14 Fe1 N1 C20 -152.1(6)
C19 Fe1 N1 C20 141.4(6)
C13 Fe1 N1 C20 -121.5(6)
Fe2 Fe1 N1 C20 -120.1(6)
C9 Fe1 N1 Fe2 -170.7(4)
C8 Fe1 N1 Fe2 89.0(3)
C1 Fe1 N1 Fe2 -128.8(4)
C14 Fe1 N1 Fe2 -32.0(4)
C19 Fe1 N1 Fe2 -98.5(3)
C13 Fe1 N1 Fe2 -1.4(3)
C20 N1 C1 C19 176.6(6)
Fe2 N1 C1 C19 19.3(8)
Fe1 N1 C1 C19 -52.7(5)
C20 N1 C1 C2 -11.0(9)
Fe2 N1 C1 C2 -168.3(5)
Fe1 N1 C1 C2 119.7(6)
C20 N1 C1 Fe1 -130.7(5)
Fe2 N1 C1 Fe1 72.0(4)
C9 Fe1 C1 N1 150.1(4)
C8 Fe1 C1 N1 54.4(6)
C14 Fe1 C1 N1 -110.4(4)
C19 Fe1 C1 N1 -131.5(6)
C13 Fe1 C1 N1 -68.0(5)
Fe2 Fe1 C1 N1 -35.8(3)
C9 Fe1 C1 C19 -78.4(5)
C8 Fe1 C1 C19 -174.1(5)
N1 Fe1 C1 C19 131.5(6)
C14 Fe1 C1 C19 21.2(5)
C13 Fe1 C1 C19 63.5(5)
Fe2 Fe1 C1 C19 95.7(4)
C9 Fe1 C1 C2 34.1(7)
C8 Fe1 C1 C2 -61.6(8)
N1 Fe1 C1 C2 -116.0(8)
C14 Fe1 C1 C2 133.7(6)
C19 Fe1 C1 C2 112.5(8)
C13 Fe1 C1 C2 176.0(6)
Fe2 Fe1 C1 C2 -151.8(6)
N1 C1 C2 C7 132.6(7)
C19 C1 C2 C7 -55.0(9)
Fe1 C1 C2 C7 -142.6(6)
N1 C1 C2 C3 -46.4(10)
C19 C1 C2 C3 125.9(8)
Fe1 C1 C2 C3 38.4(10)
C7 C2 C3 C4 -2.0(11)
C1 C2 C3 C4 177.1(7)
C2 C3 C4 C5 0.7(12)
C3 C4 C5 C6 0.3(12)
C3 C4 C5 C26 -178.9(7)
C4 C5 C6 C7 0.0(12)
C26 C5 C6 C7 179.2(7)
C3 C2 C7 C6 2.3(11)
C1 C2 C7 C6 -176.8(7)
C5 C6 C7 C2 -1.4(12)
C9 Fe1 C8 O1 -8(7)
N1 Fe1 C8 O1 126(7)
C1 Fe1 C8 O1 93(7)
C14 Fe1 C8 O1 -101(7)
C19 Fe1 C8 O1 65(8)
C13 Fe1 C8 O1 -132(7)
Fe2 Fe1 C8 O1 173(7)
C8 Fe1 C9 O2 -4(31)
N1 Fe1 C9 O2 -112(31)
C1 Fe1 C9 O2 -138(31)
C14 Fe1 C9 O2 101(31)
C19 Fe1 C9 O2 -176(100)
C13 Fe1 C9 O2 81(31)
Fe2 Fe1 C9 O2 165(29)
C11 Fe2 C10 O3 11(47)
N1 Fe2 C10 O3 113(47)
C18 Fe2 C10 O3 -114(47)
C12 Fe2 C10 O3 -82(47)
C17 Fe2 C10 O3 -153(47)
C13 Fe2 C10 O3 -75(47)
Fe1 Fe2 C10 O3 116(47)
C10 Fe2 C11 O4 -77(8)
N1 Fe2 C11 O4 179(100)
C18 Fe2 C11 O4 13(8)
C12 Fe2 C11 O4 39(8)
C17 Fe2 C11 O4 22(8)
C13 Fe2 C11 O4 76(8)
Fe1 Fe2 C11 O4 131(8)
C10 Fe2 C12 C18 -55.1(6)
C11 Fe2 C12 C18 -146.3(5)
N1 Fe2 C12 C18 103.1(5)
C17 Fe2 C12 C18 28.9(5)
C13 Fe2 C12 C18 130.1(7)
Fe1 Fe2 C12 C18 116.1(4)
C10 Fe2 C12 C13 174.7(5)
C11 Fe2 C12 C13 83.6(5)
N1 Fe2 C12 C13 -27.0(7)
C18 Fe2 C12 C13 -130.1(7)
C17 Fe2 C12 C13 -101.2(6)
Fe1 Fe2 C12 C13 -14.0(5)
C18 C12 C13 C14 37.0(13)
Fe2 C12 C13 C14 97.3(8)
C18 C12 C13 Fe2 -60.3(7)
C18 C12 C13 Fe1 -41.1(11)
Fe2 C12 C13 Fe1 19.2(6)
C10 Fe2 C13 C14 -131.9(8)
C11 Fe2 C13 C14 141.4(7)
N1 Fe2 C13 C14 40.1(7)
C18 Fe2 C13 C14 -89.8(7)
C12 Fe2 C13 C14 -121.6(9)
C17 Fe2 C13 C14 -51.2(7)
Fe1 Fe2 C13 C14 41.4(6)
C10 Fe2 C13 C12 -10.3(10)
C11 Fe2 C13 C12 -97.0(5)
N1 Fe2 C13 C12 161.7(5)
C18 Fe2 C13 C12 31.9(5)
C17 Fe2 C13 C12 70.4(5)
Fe1 Fe2 C13 C12 163.0(6)
C10 Fe2 C13 Fe1 -173.3(6)
C11 Fe2 C13 Fe1 100.0(3)
N1 Fe2 C13 Fe1 -1.3(3)
C18 Fe2 C13 Fe1 -131.1(3)
C12 Fe2 C13 Fe1 -163.0(6)
C17 Fe2 C13 Fe1 -92.6(3)
C9 Fe1 C13 C14 35.4(7)
C8 Fe1 C13 C14 120.3(6)
N1 Fe1 C13 C14 -135.1(5)
C1 Fe1 C13 C14 -97.7(6)
C19 Fe1 C13 C14 -62.2(6)
Fe2 Fe1 C13 C14 -136.4(6)
C9 Fe1 C13 C12 154.2(7)
C8 Fe1 C13 C12 -121.0(8)
N1 Fe1 C13 C12 -16.4(8)
C1 Fe1 C13 C12 21.1(9)
C14 Fe1 C13 C12 118.7(10)
C19 Fe1 C13 C12 56.6(8)
Fe2 Fe1 C13 C12 -17.6(6)
C9 Fe1 C13 Fe2 171.8(3)
C8 Fe1 C13 Fe2 -103.3(3)
N1 Fe1 C13 Fe2 1.3(3)
C1 Fe1 C13 Fe2 38.7(4)
C14 Fe1 C13 Fe2 136.4(6)
C19 Fe1 C13 Fe2 74.2(3)
C12 C13 C14 C15 -6.0(12)
Fe2 C13 C14 C15 62.2(8)
Fe1 C13 C14 C15 106.7(7)
C12 C13 C14 Fe1 -112.8(8)
Fe2 C13 C14 Fe1 -44.5(5)
C9 Fe1 C14 C13 -151.1(6)
C8 Fe1 C14 C13 -63.1(6)
N1 Fe1 C14 C13 57.9(6)
C1 Fe1 C14 C13 105.5(5)
C19 Fe1 C14 C13 118.9(5)
Fe2 Fe1 C14 C13 35.1(5)
C9 Fe1 C14 C15 92.7(6)
C8 Fe1 C14 C15 -179.2(5)
N1 Fe1 C14 C15 -58.2(7)
C1 Fe1 C14 C15 -10.6(7)
C19 Fe1 C14 C15 2.8(6)
C13 Fe1 C14 C15 -116.1(8)
Fe2 Fe1 C14 C15 -81.0(5)
C13 C14 C15 C16 -62.7(9)
Fe1 C14 C15 C16 28.7(8)
C14 C15 C16 C17 68.1(9)
C14 C15 C16 C19 -57.3(8)
C15 C16 C17 C18 2.6(11)
C19 C16 C17 C18 123.6(8)
C15 C16 C17 Fe2 -76.5(8)
C19 C16 C17 Fe2 44.4(8)
C10 Fe2 C17 C18 87.3(5)
C11 Fe2 C17 C18 -11.3(14)
N1 Fe2 C17 C18 -168.8(5)
C12 Fe2 C17 C18 -29.2(5)
C13 Fe2 C17 C18 -65.6(5)
Fe1 Fe2 C17 C18 -121.5(5)
C10 Fe2 C17 C16 -153.2(6)
C11 Fe2 C17 C16 108.3(12)
N1 Fe2 C17 C16 -49.3(6)
C18 Fe2 C17 C16 119.5(8)
C12 Fe2 C17 C16 90.3(6)
C13 Fe2 C17 C16 53.9(6)
Fe1 Fe2 C17 C16 -2.0(5)
C16 C17 C18 C12 -51.4(11)
Fe2 C17 C18 C12 52.7(7)
C16 C17 C18 Fe2 -104.1(7)
C13 C12 C18 C17 14.2(12)
Fe2 C12 C18 C17 -53.2(7)
C13 C12 C18 Fe2 67.4(7)
C10 Fe2 C18 C17 -93.8(5)
C11 Fe2 C18 C17 176.3(5)
N1 Fe2 C18 C17 15.0(6)
C12 Fe2 C18 C17 133.8(7)
C13 Fe2 C18 C17 104.3(5)
Fe1 Fe2 C18 C17 63.4(5)
C10 Fe2 C18 C12 132.5(5)
C11 Fe2 C18 C12 42.6(6)
N1 Fe2 C18 C12 -118.7(5)
C17 Fe2 C18 C12 -133.8(7)
C13 Fe2 C18 C12 -29.5(5)
Fe1 Fe2 C18 C12 -70.4(5)
N1 C1 C19 C16 -39.3(11)
C2 C1 C19 C16 147.9(7)
Fe1 C1 C19 C16 -89.7(8)
N1 C1 C19 Fe1 50.5(5)
C2 C1 C19 Fe1 -122.4(6)
C17 C16 C19 C1 2.3(12)
C15 C16 C19 C1 129.9(8)
C17 C16 C19 Fe1 -71.3(7)
C15 C16 C19 Fe1 56.3(6)
C9 Fe1 C19 C1 105.2(5)
C8 Fe1 C19 C1 32(2)
N1 Fe1 C19 C1 -30.4(4)
C14 Fe1 C19 C1 -161.8(5)
C13 Fe1 C19 C1 -130.4(4)
Fe2 Fe1 C19 C1 -77.0(4)
C9 Fe1 C19 C16 -125.8(5)
C8 Fe1 C19 C16 161(2)
N1 Fe1 C19 C16 98.7(5)
C1 Fe1 C19 C16 129.0(7)
C14 Fe1 C19 C16 -32.7(5)
C13 Fe1 C19 C16 -1.4(6)
Fe2 Fe1 C19 C16 52.0(5)
C1 N1 C20 C21 -63.0(8)
Fe2 N1 C20 C21 96.7(6)
Fe1 N1 C20 C21 -155.0(5)
C1 N1 C20 C25 121.5(7)
Fe2 N1 C20 C25 -78.8(7)
Fe1 N1 C20 C25 29.5(9)
C25 C20 C21 C22 -3.4(10)
N1 C20 C21 C22 -179.2(6)
C20 C21 C22 C23 2.4(12)
C21 C22 C23 C24 -0.9(13)
C21 C22 C23 C27 179.6(8)
C22 C23 C24 C25 0.5(12)
C27 C23 C24 C25 180.0(8)
C23 C24 C25 C20 -1.6(12)
C21 C20 C25 C24 3.1(10)
N1 C20 C25 C24 178.6(6)
